data_2013150
loop_
_publ_author_name
'Shang Shan'
'Duan-Jun Xu'
'Chen-Hsiung Hung'
'Jing-Yun Wu'
'Michael Y. Chiang'

_publ_section_title
;
 Benzaldehyde 2,4-dinitrophenylhydrazone
;
_journal_issue 3
_journal_name_full 'Acta Crystallographica Section C'
_journal_page_first o135
_journal_page_last o136
_journal_paper_doi 10.1107/S0108270103002464
_journal_volume 59
_journal_year 2003
_chemical_formula_iupac 'C13 H10 N4 O4'
_chemical_formula_moiety 'C13 H10 N4 O4'
_chemical_formula_sum 'C13 H10 N4 O4'
_chemical_formula_weight 286.25
_chemical_name_systematic
;
 ?
;
_space_group_IT_number 14
_symmetry_cell_setting monoclinic
_symmetry_space_group_name_Hall '-P 2ybc'
_symmetry_space_group_name_H-M 'P 1 21/c 1'
_atom_sites_solution_hydrogens geom
_atom_sites_solution_primary direct
_atom_sites_solution_secondary difmap
_audit_creation_method SHELXL97
_cell_angle_alpha 90.00
_cell_angle_beta 92.596(15)
_cell_angle_gamma 90.00
_cell_formula_units_Z 4
_cell_length_a 13.290(3)
_cell_length_b 6.825(3)
_cell_length_c 14.3316(18)
_cell_measurement_reflns_used 24
_cell_measurement_temperature 298(2)
_cell_measurement_theta_max 10.8
_cell_measurement_theta_min 4.9
_cell_volume 1298.6(7)
_computing_cell_refinement MSC/AFC
_computing_data_collection 'MSC/AFC (Molecular Structure Corporation, 1992)'
_computing_data_reduction 'TEXSAN (Molecular Structure Corporation, 1985)'
_computing_molecular_graphics 'ORTEP-3 for Windows (Farrugia, 1997)'
_computing_publication_material 'WinGX (Farrugia, 1999)'
_computing_structure_refinement 'SHELXL97 (Sheldrick, 1997)'
_computing_structure_solution 'SIR-92 (Altomare et al., 1993)'
_diffrn_ambient_temperature 298(2)
_diffrn_measured_fraction_theta_full 1.000
_diffrn_measured_fraction_theta_max 1.000
_diffrn_measurement_device_type 'Rigaku AFC-7S'
_diffrn_measurement_method \w/2\q
_diffrn_radiation_monochromator graphite
_diffrn_radiation_source 'fine-focus sealed tube'
_diffrn_radiation_type MoK\a
_diffrn_radiation_wavelength 0.71069
_diffrn_reflns_av_R_equivalents 0.0526
_diffrn_reflns_av_sigmaI/netI 0.0464
_diffrn_reflns_limit_h_max 16
_diffrn_reflns_limit_h_min 0
_diffrn_reflns_limit_k_max 8
_diffrn_reflns_limit_k_min 0
_diffrn_reflns_limit_l_max 17
_diffrn_reflns_limit_l_min -17
_diffrn_reflns_number 2677
_diffrn_reflns_theta_full 26.0
_diffrn_reflns_theta_max 26.0
_diffrn_reflns_theta_min 2.8
_diffrn_standards_decay_% 0.2
_diffrn_standards_interval_count 150
_diffrn_standards_number 3
_exptl_absorpt_coefficient_mu 0.112
_exptl_absorpt_correction_type none
_exptl_crystal_colour orange
_exptl_crystal_density_diffrn 1.464
_exptl_crystal_density_method 'not measured'
_exptl_crystal_description prism
_exptl_crystal_F_000 592
_exptl_crystal_size_max 0.45
_exptl_crystal_size_mid 0.40
_exptl_crystal_size_min 0.20
_refine_diff_density_max 0.18
_refine_diff_density_min -0.16
_refine_ls_extinction_coef 0.016(2)
_refine_ls_extinction_expression Fc^*^=kFc[1+0.001xFc^2^\l^3^/sin(2\q)]^-1/4^
_refine_ls_extinction_method SHELXL
_refine_ls_goodness_of_fit_ref 1.002
_refine_ls_hydrogen_treatment constr
_refine_ls_matrix_type full
_refine_ls_number_parameters 191
_refine_ls_number_reflns 2564
_refine_ls_number_restraints 0
_refine_ls_restrained_S_all 1.002
_refine_ls_R_factor_all 0.112
_refine_ls_R_factor_gt 0.040
_refine_ls_shift/su_max 0.000
_refine_ls_shift/su_mean 0.000
_refine_ls_structure_factor_coef Fsqd
_refine_ls_weighting_details 'calc w = 1/[\s^2^(Fo^2^)+(0.0715P)^2^+0.0073P] where P = (Fo^2^+2Fc^2^)/3'
_refine_ls_weighting_scheme calc
_refine_ls_wR_factor_gt 0.111
_refine_ls_wR_factor_ref 0.141
_reflns_number_gt 1258
_reflns_number_total 2564
_reflns_threshold_expression I>2\s(I)
_cod_data_source_file fr1407.cif
_cod_data_source_block I
_cod_depositor_comments
;
The following automatic conversions were performed:
'_symmetry_cell_setting' value 'Monoclinic' changed to 'monoclinic'
according to '/home/saulius/struct/CIF-dictionaries/cif_core.dic'
dictionary named 'cif_core.dic' version 2.4.1 from 2010-06-29.

Automatic conversion script
Id: cif_fix_enum 1527 2010-12-29 10:47:43Z saulius 

The following automatic conversions were performed:

'_symmetry_cell_setting' value 'Monoclinic' changed to 'monoclinic'
according to /home/saulius/struct/CIF-dictionaries/cif_core.dic
dictionary named 'cif_core.dic' version 2.4.1 from 2010-06-29.

Automatic conversion script
Id: cif_fix_values 1715 2011-07-08 13:25:40Z adriana 
;
_cod_original_sg_symbol_H-M 'P 21/c'
_cod_database_code 2013150
_cod_database_fobs_code 2013150

loop_
_symmetry_equiv_pos_as_xyz
'x, y, z'
'-x, y+1/2, -z+1/2'
'-x, -y, -z'
'x, -y-1/2, z-1/2'

loop_
_atom_site_label
_atom_site_fract_x
_atom_site_fract_y
_atom_site_fract_z
_atom_site_U_iso_or_equiv
_atom_site_adp_type
_atom_site_calc_flag
_atom_site_refinement_flags
_atom_site_occupancy
_atom_site_disorder_assembly
_atom_site_disorder_group
_atom_site_type_symbol
O1 1.01944(13) 0.1347(4) 0.25135(15) 0.1147(10) Uani d . 1 . . O
O2 1.03126(14) 0.1295(4) 0.39982(15) 0.1215(10) Uani d . 1 . . O
O3 0.74168(12) 0.0892(3) 0.57597(9) 0.0638(5) Uani d . 1 . . O
O4 0.59199(10) 0.0913(2) 0.51373(10) 0.0560(4) Uani d . 1 . . O
N1 0.98211(15) 0.1281(4) 0.32660(17) 0.0754(7) Uani d . 1 . . N
N2 0.68439(12) 0.0935(3) 0.50696(10) 0.0409(4) Uani d . 1 . . N
N3 0.56126(12) 0.0945(2) 0.33133(11) 0.0405(4) Uani d . 1 . . N
H3A 0.5301 0.0856 0.3824 0.049 Uiso calc R 1 . . H
N4 0.50861(12) 0.0994(2) 0.24659(11) 0.0415(4) Uani d . 1 . . N
C1 0.66282(13) 0.1039(3) 0.33295(13) 0.0368(5) Uani d . 1 . . C
C2 0.72528(14) 0.1011(3) 0.41597(12) 0.0363(5) Uani d . 1 . . C
C3 0.82919(14) 0.1075(3) 0.41344(14) 0.0440(5) Uani d . 1 . . C
H3 0.8688 0.1041 0.4686 0.053 Uiso calc R 1 . . H
C4 0.87289(15) 0.1188(3) 0.32939(15) 0.0482(6) Uani d . 1 . . C
C5 0.81507(15) 0.1264(3) 0.24646(14) 0.0499(6) Uani d . 1 . . C
H5 0.8460 0.1362 0.1897 0.060 Uiso calc R 1 . . H
C6 0.71319(15) 0.1193(3) 0.24841(14) 0.0456(5) Uani d . 1 . . C
H6 0.6752 0.1247 0.1923 0.055 Uiso calc R 1 . . H
C7 0.41286(14) 0.0933(3) 0.24870(13) 0.0403(5) Uani d . 1 . . C
H7 0.3826 0.0849 0.3058 0.048 Uiso calc R 1 . . H
C8 0.35017(14) 0.0992(3) 0.16234(13) 0.0385(5) Uani d . 1 . . C
C9 0.24624(15) 0.1026(3) 0.16693(15) 0.0461(5) Uani d . 1 . . C
H9 0.2171 0.0995 0.2247 0.055 Uiso calc R 1 . . H
C10 0.18576(17) 0.1104(3) 0.08584(17) 0.0559(6) Uani d . 1 . . C
H10 0.1160 0.1125 0.0891 0.067 Uiso calc R 1 . . H
C11 0.22892(19) 0.1150(3) 0.00054(17) 0.0591(6) Uani d . 1 . . C
H11 0.1882 0.1208 -0.0539 0.071 Uiso calc R 1 . . H
C12 0.33218(18) 0.1110(3) -0.00477(15) 0.0540(6) Uani d . 1 . . C
H12 0.3609 0.1132 -0.0627 0.065 Uiso calc R 1 . . H
C13 0.39282(15) 0.1038(3) 0.07551(14) 0.0452(5) Uani d . 1 . . C
H13 0.4625 0.1020 0.0717 0.054 Uiso calc R 1 . . H

loop_
_atom_site_aniso_label
_atom_site_aniso_U_11
_atom_site_aniso_U_22
_atom_site_aniso_U_33
_atom_site_aniso_U_12
_atom_site_aniso_U_13
_atom_site_aniso_U_23
O1 0.0510(12) 0.211(3) 0.0847(14) -0.0010(15) 0.0302(11) 0.0121(16)
O2 0.0442(10) 0.235(3) 0.0837(14) -0.0131(15) -0.0099(10) 0.0204(17)
O3 0.0552(9) 0.1038(14) 0.0318(7) -0.0042(10) -0.0064(6) -0.0062(9)
O4 0.0403(8) 0.0852(12) 0.0430(8) -0.0009(9) 0.0077(6) -0.0002(8)
N1 0.0392(11) 0.117(2) 0.0709(14) -0.0012(12) 0.0078(10) 0.0095(15)
N2 0.0443(10) 0.0467(10) 0.0318(8) -0.0002(8) 0.0015(7) -0.0033(8)
N3 0.0378(9) 0.0525(11) 0.0310(8) -0.0024(9) 0.0002(6) 0.0025(8)
N4 0.0400(9) 0.0468(11) 0.0374(8) -0.0007(9) -0.0028(7) 0.0016(9)
C1 0.0365(10) 0.0374(11) 0.0363(10) 0.0000(10) -0.0004(8) 0.0001(10)
C2 0.0383(10) 0.0383(11) 0.0325(10) -0.0012(10) 0.0030(8) -0.0003(9)
C3 0.0408(11) 0.0507(13) 0.0399(11) -0.0012(11) -0.0042(8) -0.0004(11)
C4 0.0350(10) 0.0584(15) 0.0515(12) -0.0007(11) 0.0054(9) 0.0035(12)
C5 0.0439(12) 0.0664(16) 0.0401(11) 0.0005(11) 0.0109(9) 0.0034(11)
C6 0.0475(12) 0.0572(15) 0.0318(10) -0.0013(11) -0.0012(8) 0.0008(10)
C7 0.0396(11) 0.0437(12) 0.0377(10) -0.0013(10) 0.0035(8) 0.0030(10)
C8 0.0384(10) 0.0350(11) 0.0417(11) 0.0001(10) -0.0021(8) -0.0001(10)
C9 0.0405(11) 0.0482(13) 0.0495(12) 0.0008(11) 0.0008(9) -0.0016(11)
C10 0.0414(11) 0.0544(15) 0.0708(16) 0.0027(12) -0.0106(11) -0.0028(13)
C11 0.0663(15) 0.0547(15) 0.0539(13) 0.0056(13) -0.0237(11) -0.0007(12)
C12 0.0647(15) 0.0546(15) 0.0420(12) -0.0004(13) -0.0042(10) -0.0020(12)
C13 0.0412(11) 0.0495(13) 0.0448(11) 0.0010(11) 0.0004(9) 0.0011(11)

loop_
_atom_type_symbol
_atom_type_description
_atom_type_scat_dispersion_real
_atom_type_scat_dispersion_imag
_atom_type_scat_source
C C 0.0033 0.0000 'International Tables Vol C Tables 4.2.6.8 and 6.1.1.4'
H H 0.0000 0.0000 'International Tables Vol C Tables 4.2.6.8 and 6.1.1.4'
N N 0.0061 0.0000 'International Tables Vol C Tables 4.2.6.8 and 6.1.1.4'
O O 0.0106 0.0000 'International Tables Vol C Tables 4.2.6.8 and 6.1.1.4'

loop_
_geom_angle_atom_site_label_1
_geom_angle_atom_site_label_2
_geom_angle_atom_site_label_3
_geom_angle
_geom_angle_publ_flag
O1 N1 O2 123.1(2) ?
O1 N1 C4 118.5(2) ?
O2 N1 C4 118.4(2) ?
O3 N2 O4 121.42(16) ?
O3 N2 C2 119.25(16) ?
O4 N2 C2 119.33(15) ?
C1 N3 N4 118.85(15) yes
C1 N3 H3A 120.6 ?
N4 N3 H3A 120.6 ?
C7 N4 N3 116.55(16) yes
N3 C1 C6 120.01(17) ?
N3 C1 C2 124.04(17) ?
C6 C1 C2 115.95(17) ?
C3 C2 C1 121.59(17) ?
C3 C2 N2 116.36(16) ?
C1 C2 N2 122.04(16) ?
C4 C3 C2 119.39(18) ?
C4 C3 H3 120.3 ?
C2 C3 H3 120.3 ?
C3 C4 C5 121.19(18) ?
C3 C4 N1 119.5(2) ?
C5 C4 N1 119.3(2) ?
C6 C5 C4 119.73(19) ?
C6 C5 H5 120.1 ?
C4 C5 H5 120.1 ?
C5 C6 C1 122.13(19) ?
C5 C6 H6 118.9 ?
C1 C6 H6 118.9 ?
N4 C7 C8 120.70(18) yes
N4 C7 H7 119.7 ?
C8 C7 H7 119.7 ?
C9 C8 C13 119.31(19) ?
C9 C8 C7 119.44(18) ?
C13 C8 C7 121.25(18) ?
C10 C9 C8 120.2(2) ?
C10 C9 H9 119.9 ?
C8 C9 H9 119.9 ?
C11 C10 C9 119.9(2) ?
C11 C10 H10 120.1 ?
C9 C10 H10 120.1 ?
C10 C11 C12 120.4(2) ?
C10 C11 H11 119.8 ?
C12 C11 H11 119.8 ?
C13 C12 C11 120.1(2) ?
C13 C12 H12 119.9 ?
C11 C12 H12 119.9 ?
C12 C13 C8 120.1(2) ?
C12 C13 H13 119.9 ?
C8 C13 H13 119.9 ?

loop_
_geom_bond_atom_site_label_1
_geom_bond_atom_site_label_2
_geom_bond_site_symmetry_2
_geom_bond_distance
_geom_bond_publ_flag
O1 N1 . 1.208(3) ?
O2 N1 . 1.211(3) ?
O3 N2 . 1.221(2) ?
O4 N2 . 1.236(2) ?
N1 C4 . 1.455(3) ?
N2 C2 . 1.436(2) ?
N3 C1 . 1.350(2) yes
N3 N4 . 1.374(2) yes
N3 H3A . 0.860 ?
N4 C7 . 1.275(2) yes
C1 C6 . 1.414(3) yes
C1 C2 . 1.420(3) yes
C2 C3 . 1.384(3) ?
C3 C4 . 1.363(3) ?
C3 H3 . 0.930 ?
C4 C5 . 1.387(3) ?
C5 C6 . 1.356(3) ?
C5 H5 . 0.930 ?
C6 H6 . 0.930 ?
C7 C8 . 1.461(3) yes
C7 H7 . 0.930 ?
C8 C9 . 1.386(3) ?
C8 C13 . 1.391(3) ?
C9 C10 . 1.384(3) ?
C9 H9 . 0.930 ?
C10 C11 . 1.374(4) ?
C10 H10 . 0.930 ?
C11 C12 . 1.378(3) ?
C11 H11 . 0.930 ?
C12 C13 . 1.375(3) ?
C12 H12 . 0.930 ?
C13 H13 . 0.930 ?

loop_
_geom_hbond_atom_site_label_D
_geom_hbond_atom_site_label_H
_geom_hbond_atom_site_label_A
_geom_hbond_site_symmetry_A
_geom_hbond_distance_DH
_geom_hbond_distance_HA
_geom_hbond_distance_DA
_geom_hbond_angle_DHA
_geom_hbond_publ_flag
N3 H3A O4 . 0.86 2.02 2.628(2) 127 yes
N3 H3A O4 3_656 0.86 2.55 3.331(2) 151 yes
C9 H9 O1 1_455 0.93 2.68 3.306(3) 125 yes
C10 H10 O1 1_455 0.93 2.71 3.319(3) 124 yes
C11 H11 O2 4_465 0.93 2.75 3.418(3) 129 yes

loop_
_geom_torsion_atom_site_label_1
_geom_torsion_atom_site_label_2
_geom_torsion_atom_site_label_3
_geom_torsion_atom_site_label_4
_geom_torsion
C1 N3 N4 C7 -178.93(18)
N4 N3 C1 C6 0.2(3)
N4 N3 C1 C2 179.70(18)
N3 C1 C2 C3 178.80(19)
C6 C1 C2 C3 -1.7(3)
N3 C1 C2 N2 -1.9(3)
C6 C1 C2 N2 177.61(18)
O3 N2 C2 C3 -1.4(3)
O4 N2 C2 C3 178.61(19)
O3 N2 C2 C1 179.25(19)
O4 N2 C2 C1 -0.8(3)
C1 C2 C3 C4 0.7(3)
N2 C2 C3 C4 -178.69(19)
C2 C3 C4 C5 0.8(4)
C2 C3 C4 N1 179.2(2)
O1 N1 C4 C3 178.7(3)
O2 N1 C4 C3 -1.5(4)
O1 N1 C4 C5 -2.8(4)
O2 N1 C4 C5 177.0(3)
C3 C4 C5 C6 -1.0(4)
N1 C4 C5 C6 -179.5(2)
C4 C5 C6 C1 -0.1(4)
N3 C1 C6 C5 -179.1(2)
C2 C1 C6 C5 1.4(3)
N3 N4 C7 C8 179.53(17)
N4 C7 C8 C9 -176.7(2)
N4 C7 C8 C13 2.6(3)
C13 C8 C9 C10 0.0(3)
C7 C8 C9 C10 179.3(2)
C8 C9 C10 C11 0.0(3)
C9 C10 C11 C12 0.3(4)
C10 C11 C12 C13 -0.5(4)
C11 C12 C13 C8 0.4(4)
C9 C8 C13 C12 -0.2(3)
C7 C8 C13 C12 -179.5(2)

loop_
_cod_related_entry_id
_cod_related_entry_database
_cod_related_entry_code
1 ChemSpider 7841082
